data_2214765
loop_
_publ_author_name
'Yang-Gen Hu'
'Yu-Lu Chen'
'Ting Xie'
'Ming-Guo Liu'

_publ_section_title
3-Phenyl-2-(pyrrolidin-1-yl)-6,7-dihydro-5<i>H</i>-cyclopenta[<i>b</i>]thieno[5,4-<i>d</i>]pyrimidin-4(3<i>H</i>)-one
_journal_coeditor_code IS2190
_journal_issue 8
_journal_name_full 'Acta Crystallographica Section E'
_journal_page_first o3474
_journal_page_last o3475
_journal_paper_doi 10.1107/S160053680703365X
_journal_volume 63
_journal_year 2007
_chemical_formula_iupac 'C19 H19 N3 O S'
_chemical_formula_moiety 'C19 H19 N3 O S'
_chemical_formula_sum 'C19 H19 N3 O S'
_chemical_formula_weight 337.43
_chemical_name_systematic
;
3-Phenyl-2-(pyrrolidin-1-yl)-6,7-dihydro-
5H-cyclopenta[b]thieno[5,4-d]pyrimidin-4(3H)-one
;
_space_group_IT_number 15
_symmetry_cell_setting monoclinic
_symmetry_space_group_name_Hall '-C 2yc'
_symmetry_space_group_name_H-M 'C 1 2/c 1'
_atom_sites_solution_hydrogens geom
_atom_sites_solution_primary direct
_atom_sites_solution_secondary difmap
_audit_creation_method SHELXL-97
_cell_angle_alpha 90.00
_cell_angle_beta 94.503(2)
_cell_angle_gamma 90.00
_cell_formula_units_Z 8
_cell_length_a 23.094(3)
_cell_length_b 8.5709(10)
_cell_length_c 17.271(2)
_cell_measurement_reflns_used 3147
_cell_measurement_temperature 299(2)
_cell_measurement_theta_max 25.83
_cell_measurement_theta_min 2.37
_cell_volume 3408.0(7)
_computing_cell_refinement 'SAINT-Plus (Bruker, 2001)'
_computing_data_collection 'SMART (Bruker, 2001)'
_computing_data_reduction SAINT-Plus
_computing_molecular_graphics 'SHELXTL (Sheldrick, 2001)'
_computing_publication_material SHELXTL
_computing_structure_refinement 'SHELXL97 (Sheldrick, 1997)'
_computing_structure_solution 'SHELXS97 (Sheldrick, 1997)'
_diffrn_ambient_temperature 299(2)
_diffrn_measured_fraction_theta_full 0.992
_diffrn_measured_fraction_theta_max 0.992
_diffrn_measurement_device_type 'Bruker SMART CCD area-detector'
_diffrn_measurement_method '\f and \w'
_diffrn_radiation_monochromator graphite
_diffrn_radiation_source 'fine-focus sealed tube'
_diffrn_radiation_type MoK\a
_diffrn_radiation_wavelength 0.71073
_diffrn_reflns_av_R_equivalents 0.0439
_diffrn_reflns_av_sigmaI/netI 0.0954
_diffrn_reflns_limit_h_max 28
_diffrn_reflns_limit_h_min -27
_diffrn_reflns_limit_k_max 10
_diffrn_reflns_limit_k_min -10
_diffrn_reflns_limit_l_max 21
_diffrn_reflns_limit_l_min -21
_diffrn_reflns_number 12733
_diffrn_reflns_theta_full 25.99
_diffrn_reflns_theta_max 25.99
_diffrn_reflns_theta_min 1.77
_exptl_absorpt_coefficient_mu 0.200
_exptl_absorpt_correction_type none
_exptl_crystal_colour colourless
_exptl_crystal_density_diffrn 1.315
_exptl_crystal_density_method 'not measured'
_exptl_crystal_description plate
_exptl_crystal_F_000 1424
_exptl_crystal_size_max 0.30
_exptl_crystal_size_mid 0.20
_exptl_crystal_size_min 0.06
_refine_diff_density_max 0.234
_refine_diff_density_min -0.290
_refine_ls_extinction_method none
_refine_ls_goodness_of_fit_ref 1.050
_refine_ls_hydrogen_treatment constr
_refine_ls_matrix_type full
_refine_ls_number_parameters 217
_refine_ls_number_reflns 3323
_refine_ls_number_restraints 0
_refine_ls_restrained_S_all 1.050
_refine_ls_R_factor_all 0.0716
_refine_ls_R_factor_gt 0.0535
_refine_ls_shift/su_max 0.000
_refine_ls_shift/su_mean 0.000
_refine_ls_structure_factor_coef Fsqd
_refine_ls_weighting_details 'calc w=1/[\s^2^(Fo^2^)+2.2147P] where P=(Fo^2^+2Fc^2^)/3'
_refine_ls_weighting_scheme calc
_refine_ls_wR_factor_gt 0.1364
_refine_ls_wR_factor_ref 0.1534
_reflns_number_gt 2613
_reflns_number_total 3323
_reflns_threshold_expression I>2\s(I)
_cod_data_source_file is2190.cif
_cod_data_source_block I
_cod_original_cell_volume 3408.1(7)
_cod_original_sg_symbol_H-M 'C 2/c'
_cod_database_code 2214765
_cod_database_fobs_code 2214765

loop_
_symmetry_equiv_pos_as_xyz
'x, y, z'
'-x, y, -z+1/2'
'x+1/2, y+1/2, z'
'-x+1/2, y+1/2, -z+1/2'
'-x, -y, -z'
'x, -y, z-1/2'
'-x+1/2, -y+1/2, -z'
'x+1/2, -y+1/2, z-1/2'

loop_
_atom_site_type_symbol
_atom_site_label
_atom_site_fract_x
_atom_site_fract_y
_atom_site_fract_z
_atom_site_U_iso_or_equiv
_atom_site_adp_type
_atom_site_calc_flag
_atom_site_refinement_flags
_atom_site_occupancy
C C1 0.39367(11) -0.0658(3) 0.13067(14) 0.0543(6) Uani d . 1
C C2 0.41197(13) -0.2289(4) 0.15237(19) 0.0809(9) Uani d . 1
H H2A 0.3879 -0.3051 0.1235 0.097 Uiso calc R 1
H H2B 0.4099 -0.2471 0.2075 0.097 Uiso calc R 1
C C3 0.47452(15) -0.2359(5) 0.1303(2) 0.1023(12) Uani d . 1
H H3A 0.4770 -0.3026 0.0853 0.123 Uiso calc R 1
H H3B 0.4994 -0.2790 0.1729 0.123 Uiso calc R 1
C C4 0.49430(14) -0.0708(5) 0.1119(2) 0.1030(13) Uani d . 1
H H4A 0.5214 -0.0306 0.1528 0.124 Uiso calc R 1
H H4B 0.5121 -0.0673 0.0629 0.124 Uiso calc R 1
C C5 0.43829(11) 0.0173(3) 0.10746(16) 0.0630(7) Uani d . 1
C C6 0.34115(9) 0.0224(2) 0.12941(13) 0.0442(5) Uani d . 1
C C7 0.34809(9) 0.1721(3) 0.10331(13) 0.0442(5) Uani d . 1
C C8 0.28480(9) -0.0255(2) 0.14761(13) 0.0420(5) Uani d . 1
C C9 0.25506(9) 0.2454(2) 0.11414(12) 0.0380(5) Uani d . 1
C C10 0.16339(9) 0.3712(2) 0.15540(14) 0.0477(6) Uani d . 1
H H10A 0.1720 0.3276 0.2068 0.057 Uiso calc R 1
H H10B 0.1291 0.3206 0.1309 0.057 Uiso calc R 1
C C11 0.15533(11) 0.5480(2) 0.15893(16) 0.0573(7) Uani d . 1
H H11A 0.1152 0.5750 0.1656 0.069 Uiso calc R 1
H H11B 0.1801 0.5934 0.2010 0.069 Uiso calc R 1
C C12 0.17302(11) 0.6016(2) 0.08106(16) 0.0559(6) Uani d . 1
H H12A 0.1814 0.7125 0.0813 0.067 Uiso calc R 1
H H12B 0.1431 0.5791 0.0400 0.067 Uiso calc R 1
C C13 0.22717(10) 0.5061(2) 0.07185(14) 0.0498(6) Uani d . 1
H H13A 0.2340 0.4931 0.0175 0.060 Uiso calc R 1
H H13B 0.2610 0.5541 0.0988 0.060 Uiso calc R 1
C C14 0.18283(9) 0.0414(2) 0.14200(13) 0.0399(5) Uani d . 1
C C15 0.16433(11) -0.0078(3) 0.21238(15) 0.0542(6) Uani d . 1
H H15 0.1890 -0.0014 0.2575 0.065 Uiso calc R 1
C C16 0.10902(13) -0.0664(3) 0.2147(2) 0.0689(8) Uani d . 1
H H16 0.0962 -0.0998 0.2616 0.083 Uiso calc R 1
C C17 0.07258(12) -0.0756(3) 0.1479(2) 0.0726(9) Uani d . 1
H H17 0.0353 -0.1159 0.1496 0.087 Uiso calc R 1
C C18 0.09132(11) -0.0254(3) 0.07868(19) 0.0634(7) Uani d . 1
H H18 0.0663 -0.0298 0.0338 0.076 Uiso calc R 1
C C19 0.14687(10) 0.0317(2) 0.07496(15) 0.0482(6) Uani d . 1
H H19 0.1598 0.0632 0.0277 0.058 Uiso calc R 1
N N1 0.24184(7) 0.09507(17) 0.13812(10) 0.0381(4) Uani d . 1
N N2 0.30734(8) 0.28498(19) 0.09507(11) 0.0443(4) Uani d . 1
N N3 0.21341(7) 0.35543(18) 0.10766(10) 0.0402(4) Uani d . 1
O O1 0.27071(7) -0.15575(17) 0.16791(11) 0.0606(5) Uani d . 1
S S1 0.41935(3) 0.20650(8) 0.08088(5) 0.0691(3) Uani d . 1

loop_
_atom_site_aniso_label
_atom_site_aniso_U_11
_atom_site_aniso_U_22
_atom_site_aniso_U_33
_atom_site_aniso_U_12
_atom_site_aniso_U_13
_atom_site_aniso_U_23
C1 0.0435(14) 0.0687(14) 0.0502(14) 0.0220(11) 0.0003(11) -0.0011(11)
C2 0.0651(19) 0.0815(19) 0.097(2) 0.0427(16) 0.0127(17) 0.0180(16)
C3 0.071(2) 0.114(3) 0.123(3) 0.055(2) 0.015(2) 0.006(2)
C4 0.055(2) 0.137(3) 0.121(3) 0.048(2) 0.027(2) 0.028(2)
C5 0.0397(14) 0.0848(18) 0.0645(17) 0.0224(13) 0.0047(12) 0.0015(13)
C6 0.0369(12) 0.0485(11) 0.0468(13) 0.0123(9) 0.0009(9) -0.0022(9)
C7 0.0336(11) 0.0512(11) 0.0479(13) 0.0046(9) 0.0026(9) -0.0035(10)
C8 0.0382(12) 0.0386(10) 0.0480(13) 0.0091(8) -0.0043(9) -0.0017(9)
C9 0.0387(12) 0.0329(9) 0.0421(12) 0.0034(8) 0.0010(9) -0.0054(8)
C10 0.0371(12) 0.0395(10) 0.0671(15) 0.0074(9) 0.0089(11) -0.0094(10)
C11 0.0547(15) 0.0385(11) 0.0794(18) 0.0105(10) 0.0107(13) -0.0122(11)
C12 0.0560(15) 0.0366(11) 0.0728(17) 0.0117(10) -0.0089(12) -0.0043(10)
C13 0.0568(15) 0.0346(10) 0.0576(15) 0.0055(9) 0.0028(11) 0.0014(9)
C14 0.0336(11) 0.0279(9) 0.0584(13) 0.0053(8) 0.0048(10) -0.0011(8)
C15 0.0542(15) 0.0460(12) 0.0632(16) 0.0041(10) 0.0101(12) 0.0042(11)
C16 0.0641(18) 0.0481(13) 0.099(2) 0.0045(12) 0.0351(18) 0.0120(13)
C17 0.0427(15) 0.0408(12) 0.136(3) -0.0017(10) 0.0174(18) 0.0003(15)
C18 0.0404(14) 0.0461(12) 0.101(2) 0.0009(10) -0.0098(14) -0.0076(13)
C19 0.0428(13) 0.0361(10) 0.0653(15) 0.0062(9) 0.0009(11) -0.0031(10)
N1 0.0322(9) 0.0332(8) 0.0486(10) 0.0055(7) 0.0018(8) -0.0009(7)
N2 0.0362(10) 0.0399(9) 0.0573(12) 0.0035(7) 0.0064(8) -0.0003(8)
N3 0.0376(10) 0.0333(8) 0.0498(10) 0.0060(7) 0.0038(8) -0.0018(7)
O1 0.0515(10) 0.0365(8) 0.0931(14) 0.0106(7) -0.0001(9) 0.0087(8)
S1 0.0379(4) 0.0785(5) 0.0927(6) 0.0067(3) 0.0174(4) 0.0095(4)

loop_
_atom_type_symbol
_atom_type_description
_atom_type_scat_dispersion_real
_atom_type_scat_dispersion_imag
_atom_type_scat_source
C C 0.0033 0.0016 'International Tables Vol C Tables 4.2.6.8 and 6.1.1.4'
H H 0.0000 0.0000 'International Tables Vol C Tables 4.2.6.8 and 6.1.1.4'
N N 0.0061 0.0033 'International Tables Vol C Tables 4.2.6.8 and 6.1.1.4'
O O 0.0106 0.0060 'International Tables Vol C Tables 4.2.6.8 and 6.1.1.4'
S S 0.1246 0.1234 'International Tables Vol C Tables 4.2.6.8 and 6.1.1.4'

loop_
_geom_angle_atom_site_label_1
_geom_angle_atom_site_label_2
_geom_angle_atom_site_label_3
_geom_angle
C5 C1 C6 112.7(2)
C5 C1 C2 111.2(2)
C6 C1 C2 136.0(2)
C1 C2 C3 103.2(3)
C1 C2 H2A 111.1
C3 C2 H2A 111.1
C1 C2 H2B 111.1
C3 C2 H2B 111.1
H2A C2 H2B 109.1
C2 C3 C4 108.7(2)
C2 C3 H3A 110.0
C4 C3 H3A 110.0
C2 C3 H3B 110.0
C4 C3 H3B 110.0
H3A C3 H3B 108.3
C5 C4 C3 102.0(3)
C5 C4 H4A 111.4
C3 C4 H4A 111.4
C5 C4 H4B 111.4
C3 C4 H4B 111.4
H4A C4 H4B 109.2
C1 C5 C4 113.5(3)
C1 C5 S1 113.14(18)
C4 C5 S1 133.3(2)
C7 C6 C8 118.32(18)
C7 C6 C1 112.3(2)
C8 C6 C1 129.4(2)
N2 C7 C6 127.3(2)
N2 C7 S1 121.15(17)
C6 C7 S1 111.55(16)
O1 C8 C6 126.57(19)
O1 C8 N1 119.61(19)
C6 C8 N1 113.80(17)
N2 C9 N3 117.44(18)
N2 C9 N1 122.49(17)
N3 C9 N1 120.04(18)
N3 C10 C11 102.49(17)
N3 C10 H10A 111.3
C11 C10 H10A 111.3
N3 C10 H10B 111.3
C11 C10 H10B 111.3
H10A C10 H10B 109.2
C12 C11 C10 102.94(18)
C12 C11 H11A 111.2
C10 C11 H11A 111.2
C12 C11 H11B 111.2
C10 C11 H11B 111.2
H11A C11 H11B 109.1
C11 C12 C13 102.31(18)
C11 C12 H12A 111.3
C13 C12 H12A 111.3
C11 C12 H12B 111.3
C13 C12 H12B 111.3
H12A C12 H12B 109.2
N3 C13 C12 102.83(18)
N3 C13 H13A 111.2
C12 C13 H13A 111.2
N3 C13 H13B 111.2
C12 C13 H13B 111.2
H13A C13 H13B 109.1
C19 C14 C15 120.9(2)
C19 C14 N1 119.35(19)
C15 C14 N1 119.6(2)
C16 C15 C14 119.2(3)
C16 C15 H15 120.4
C14 C15 H15 120.4
C15 C16 C17 120.3(3)
C15 C16 H16 119.8
C17 C16 H16 119.8
C18 C17 C16 119.9(2)
C18 C17 H17 120.1
C16 C17 H17 120.1
C17 C18 C19 120.7(3)
C17 C18 H18 119.7
C19 C18 H18 119.7
C14 C19 C18 119.0(2)
C14 C19 H19 120.5
C18 C19 H19 120.5
C9 N1 C8 122.32(17)
C9 N1 C14 122.50(16)
C8 N1 C14 114.33(15)
C9 N2 C7 115.67(18)
C9 N3 C13 118.14(17)
C9 N3 C10 127.09(18)
C13 N3 C10 110.91(15)
C5 S1 C7 90.33(11)

loop_
_geom_bond_atom_site_label_1
_geom_bond_atom_site_label_2
_geom_bond_distance
C1 C5 1.340(4)
C1 C6 1.428(3)
C1 C2 1.499(3)
C2 C3 1.524(4)
C2 H2A 0.9700
C2 H2B 0.9700
C3 C4 1.528(5)
C3 H3A 0.9700
C3 H3B 0.9700
C4 C5 1.495(3)
C4 H4A 0.9700
C4 H4B 0.9700
C5 S1 1.732(3)
C6 C7 1.373(3)
C6 C8 1.423(3)
C7 N2 1.350(3)
C7 S1 1.745(2)
C8 O1 1.222(3)
C8 N1 1.433(2)
C9 N2 1.321(3)
C9 N3 1.345(2)
C9 N1 1.395(2)
C10 N3 1.477(3)
C10 C11 1.528(3)
C10 H10A 0.9700
C10 H10B 0.9700
C11 C12 1.507(4)
C11 H11A 0.9700
C11 H11B 0.9700
C12 C13 1.514(3)
C12 H12A 0.9700
C12 H12B 0.9700
C13 N3 1.477(3)
C13 H13A 0.9700
C13 H13B 0.9700
C14 C19 1.373(3)
C14 C15 1.385(3)
C14 N1 1.445(3)
C15 C16 1.376(4)
C15 H15 0.9300
C16 C17 1.376(4)
C16 H16 0.9300
C17 C18 1.372(4)
C17 H17 0.9300
C18 C19 1.379(3)
C18 H18 0.9300
C19 H19 0.9300

loop_
_geom_hbond_atom_site_label_D
_geom_hbond_atom_site_label_H
_geom_hbond_atom_site_label_A
_geom_hbond_site_symmetry_A
_geom_hbond_distance_DH
_geom_hbond_distance_HA
_geom_hbond_distance_DA
_geom_hbond_angle_DHA
C10 H10A O1 4_555 0.97 2.45 3.309(3) 148
C10 H10B Cg5 1_555 0.97 2.90 3.429(2) 115
C12 H12A Cg5 1_565 0.97 2.89 3.630(2) 134
C12 H12B Cg1 7_555 0.97 2.93 3.790(3) 148
C13 H13A Cg4 7_555 0.97 2.67 3.542(3) 150

loop_
_geom_torsion_atom_site_label_1
_geom_torsion_atom_site_label_2
_geom_torsion_atom_site_label_3
_geom_torsion_atom_site_label_4
_geom_torsion
C5 C1 C2 C3 -5.6(3)
C6 C1 C2 C3 175.2(3)
C1 C2 C3 C4 10.9(4)
C2 C3 C4 C5 -11.9(4)
C6 C1 C5 C4 177.3(3)
C2 C1 C5 C4 -2.1(4)
C6 C1 C5 S1 -1.1(3)
C2 C1 C5 S1 179.5(2)
C3 C4 C5 C1 8.7(4)
C3 C4 C5 S1 -173.2(3)
C5 C1 C6 C7 1.1(3)
C2 C1 C6 C7 -179.7(3)
C5 C1 C6 C8 178.0(2)
C2 C1 C6 C8 -2.8(5)
C8 C6 C7 N2 2.7(4)
C1 C6 C7 N2 180.0(2)
C8 C6 C7 S1 -177.87(16)
C1 C6 C7 S1 -0.5(3)
C7 C6 C8 O1 176.4(2)
C1 C6 C8 O1 -0.4(4)
C7 C6 C8 N1 -1.9(3)
C1 C6 C8 N1 -178.7(2)
N3 C10 C11 C12 33.1(2)
C10 C11 C12 C13 -43.4(2)
C11 C12 C13 N3 36.1(2)
C19 C14 C15 C16 -0.3(3)
N1 C14 C15 C16 -176.64(19)
C14 C15 C16 C17 -0.1(3)
C15 C16 C17 C18 -0.4(4)
C16 C17 C18 C19 1.3(4)
C15 C14 C19 C18 1.2(3)
N1 C14 C19 C18 177.51(18)
C17 C18 C19 C14 -1.7(3)
N2 C9 N1 C8 3.2(3)
N3 C9 N1 C8 -178.62(18)
N2 C9 N1 C14 -165.56(19)
N3 C9 N1 C14 12.6(3)
O1 C8 N1 C9 -179.2(2)
C6 C8 N1 C9 -0.8(3)
O1 C8 N1 C14 -9.5(3)
C6 C8 N1 C14 168.88(18)
C19 C14 N1 C9 63.7(2)
C15 C14 N1 C9 -119.9(2)
C19 C14 N1 C8 -106.0(2)
C15 C14 N1 C8 70.4(2)
N3 C9 N2 C7 179.18(19)
N1 C9 N2 C7 -2.6(3)
C6 C7 N2 C9 -0.3(3)
S1 C7 N2 C9 -179.74(15)
N2 C9 N3 C13 6.6(3)
N1 C9 N3 C13 -171.66(18)
N2 C9 N3 C10 -149.2(2)
N1 C9 N3 C10 32.6(3)
C12 C13 N3 C9 -175.30(18)
C12 C13 N3 C10 -15.8(2)
C11 C10 N3 C9 146.5(2)
C11 C10 N3 C13 -10.7(2)
C1 C5 S1 C7 0.7(2)
C4 C5 S1 C7 -177.4(3)
N2 C7 S1 C5 179.4(2)
C6 C7 S1 C5 -0.06(19)

loop_
_cod_related_entry_id
_cod_related_entry_database
_cod_related_entry_code
1 ChemSpider 21123830
